data_4033555
loop_
_publ_author_name
'Luan, Lin-Bo'
'Song, Zi-Jie'
'Li, Zhi-Ming'
'Wang, Quan-Rui'
'Wang, Jing-Mei'

_publ_section_title
;
 Synthesis of Triazolodiazepinium Salts: Sequential [3<sup>+</sup>+2]
 Cycloaddition/Rearrangement Reaction of 1-Aza-2-azoniaallenium Cation
 Intermediates Generated from Piperidin-4-ones.
;
_journal_issue 7
_journal_name_full 'The Journal of organic chemistry'
_journal_page_first 3441
_journal_page_last 3452
_journal_paper_doi 10.1021/acs.joc.7b02742
_journal_volume 83
_journal_year 2018
_chemical_formula_sum 'C26 H24 Br N7 O9'
_chemical_formula_weight 658.44
_space_group_crystal_system triclinic
_space_group_IT_number 2
_space_group_name_Hall '-P 1'
_space_group_name_H-M_alt 'P -1'
_symmetry_space_group_name_Hall '-P 1'
_symmetry_space_group_name_H-M 'P -1'
_atom_sites_solution_hydrogens geom
_audit_creation_method SHELXL-2013
_cell_angle_alpha 98.757(4)
_cell_angle_beta 100.531(5)
_cell_angle_gamma 99.852(5)
_cell_formula_units_Z 2
_cell_length_a 7.062(2)
_cell_length_b 11.037(3)
_cell_length_c 18.156(5)
_cell_measurement_reflns_used 2204
_cell_measurement_temperature 223(2)
_cell_measurement_theta_max 23.93
_cell_measurement_theta_min 2.32
_cell_volume 1346.0(6)
_computing_cell_refinement 'Bruker SAINT'
_computing_data_collection 'Bruker APEX2'
_computing_data_reduction 'Bruker SAINT'
_computing_molecular_graphics 'Bruker SHELXTL'
_computing_publication_material 'Bruker SHELXTL'
_computing_structure_refinement 'SHELXL-2013 (Sheldrick, 2013)'
_computing_structure_solution 'SHELXS-97 (Sheldrick, 2008)'
_diffrn_ambient_temperature 223(2)
_diffrn_measured_fraction_theta_full 0.946
_diffrn_measured_fraction_theta_max 0.971
_diffrn_measurement_device_type 'Bruker APEX-II CCD'
_diffrn_measurement_method '\f and \w scans'
_diffrn_radiation_type MoK\a
_diffrn_radiation_wavelength 0.71073
_diffrn_reflns_av_R_equivalents 0.0323
_diffrn_reflns_av_unetI/netI 0.0666
_diffrn_reflns_Laue_measured_fraction_full 0.946
_diffrn_reflns_Laue_measured_fraction_max 0.971
_diffrn_reflns_limit_h_max 5
_diffrn_reflns_limit_h_min -8
_diffrn_reflns_limit_k_max 13
_diffrn_reflns_limit_k_min -13
_diffrn_reflns_limit_l_max 21
_diffrn_reflns_limit_l_min -20
_diffrn_reflns_number 7938
_diffrn_reflns_point_group_measured_fraction_full 0.946
_diffrn_reflns_point_group_measured_fraction_max 0.971
_diffrn_reflns_theta_full 25.242
_diffrn_reflns_theta_max 25.010
_diffrn_reflns_theta_min 1.162
_exptl_absorpt_coefficient_mu 1.596
_exptl_absorpt_correction_T_max 0.745
_exptl_absorpt_correction_T_min 0.658
_exptl_absorpt_correction_type multi-scan
_exptl_absorpt_process_details sadabs
_exptl_crystal_colour yellow
_exptl_crystal_density_diffrn 1.625
_exptl_crystal_description sheet
_exptl_crystal_F_000 672
_exptl_crystal_size_max 0.100
_exptl_crystal_size_mid 0.025
_exptl_crystal_size_min 0.010
_refine_diff_density_max 3.515
_refine_diff_density_min -1.218
_refine_diff_density_rms 0.246
_refine_ls_extinction_method none
_refine_ls_goodness_of_fit_ref 1.215
_refine_ls_hydrogen_treatment constr
_refine_ls_matrix_type full
_refine_ls_number_parameters 389
_refine_ls_number_reflns 4617
_refine_ls_number_restraints 0
_refine_ls_restrained_S_all 1.215
_refine_ls_R_factor_all 0.1183
_refine_ls_R_factor_gt 0.0828
_refine_ls_shift/su_max 0.001
_refine_ls_shift/su_mean 0.000
_refine_ls_structure_factor_coef Fsqd
_refine_ls_weighting_details
; 
 w=1/[\s^2^(Fo^2^)+(0.2000P)^2^] 
 where P=(Fo^2^+2Fc^2^)/3 
;
_refine_ls_weighting_scheme calc
_refine_ls_wR_factor_gt 0.2486
_refine_ls_wR_factor_ref 0.3063
_reflns_Friedel_coverage 0.000
_reflns_number_gt 3356
_reflns_number_total 4617
_reflns_threshold_expression 'I > 2\s(I)'
_cod_data_source_file jo7b02742_si_002.cif
_cod_data_source_block mo_41017a
_cod_depositor_comments
;
       Adding full bibliography for 4033555.cif.

2020-09-21
Z value and formula fixed to values more according to usual
chemical conventions.                 miguel
;
_cod_original_formula_weight 329.22
_cod_original_formula_units_Z 4
_cod_original_cell_volume 1346.0(7)
_cod_original_formula_sum 'C13 H12 Br0.50 N3.50 O4.50'
_cod_database_code 4033555
_shelx_space_group_comment
; 
The symmetry employed for this shelxl refinement is uniquely defined 
by the following loop, which should always be used as a source of 
symmetry information in preference to the above space-group names. 
They are only intended as comments. 
;
_shelx_estimated_absorpt_t_min 0.857
_shelx_estimated_absorpt_t_max 0.984
_shelxl_version_number 2013-2

loop_
_space_group_symop_operation_xyz
'x, y, z'
'-x, -y, -z'

loop_
_atom_site_label
_atom_site_type_symbol
_atom_site_fract_x
_atom_site_fract_y
_atom_site_fract_z
_atom_site_U_iso_or_equiv
_atom_site_adp_type
_atom_site_occupancy
_atom_site_site_symmetry_order
_atom_site_calc_flag
_atom_site_refinement_flags_posn
_atom_site_refinement_flags_adp
Br1 Br 0.21121(13) -0.41490(7) 0.38505(4) 0.0381(4) Uani 1 1 d . .
N1 N -0.0078(10) 0.3359(6) 0.0717(4) 0.0340(15) Uani 1 1 d . .
N2 N -0.0320(9) 0.1888(6) 0.1939(3) 0.0273(14) Uani 1 1 d . .
N3 N 0.0416(9) 0.1383(5) 0.2536(3) 0.0215(13) Uani 1 1 d . .
N4 N -0.0393(10) -0.0094(6) 0.1504(4) 0.0320(15) Uani 1 1 d . .
N5 N 0.3314(11) 0.0241(7) 0.5950(4) 0.0375(16) Uani 1 1 d . .
N6 N 0.3805(11) 0.4451(6) 0.7283(4) 0.0375(16) Uani 1 1 d . .
N7 N 0.5068(11) 0.1338(7) 0.8828(4) 0.0373(16) Uani 1 1 d . .
O1 O 0.1459(11) 0.5404(6) 0.1059(4) 0.0521(17) Uani 1 1 d . .
O2 O 0.4101(10) -0.0517(5) 0.7432(3) 0.0411(14) Uani 1 1 d . .
O3 O 0.3957(11) -0.0718(6) 0.5912(4) 0.0501(17) Uani 1 1 d . .
O4 O 0.2315(15) 0.0534(8) 0.5404(4) 0.081(3) Uani 1 1 d . .
O5 O 0.3281(12) 0.4754(6) 0.6667(4) 0.062(2) Uani 1 1 d . .
O6 O 0.4276(13) 0.5246(6) 0.7889(4) 0.064(2) Uani 1 1 d . .
O7 O 0.4889(12) 0.2080(7) 0.9376(4) 0.0586(19) Uani 1 1 d . .
O8 O 0.5718(14) 0.0401(7) 0.8896(4) 0.072(3) Uani 1 1 d . .
C1 C -0.1288(12) 0.3545(7) 0.1281(4) 0.0303(17) Uani 1 1 d . .
H1A H -0.2606 0.3023 0.1078 0.036 Uiso 1 1 calc R U
H1B H -0.1420 0.4422 0.1366 0.036 Uiso 1 1 calc R U
C2 C -0.0423(14) 0.3218(7) 0.2038(4) 0.0327(18) Uani 1 1 d . .
H2A H 0.0899 0.3733 0.2242 0.039 Uiso 1 1 calc R U
H2B H -0.1243 0.3402 0.2405 0.039 Uiso 1 1 calc R U
C3 C 0.0333(11) 0.0153(7) 0.2254(4) 0.0265(16) Uani 1 1 d . .
C4 C -0.0777(12) 0.0952(7) 0.1328(5) 0.0328(18) Uani 1 1 d . .
C5 C -0.1574(15) 0.1112(8) 0.0527(5) 0.042(2) Uani 1 1 d . .
H5A H -0.1745 0.0312 0.0179 0.050 Uiso 1 1 calc R U
H5B H -0.2876 0.1320 0.0504 0.050 Uiso 1 1 calc R U
C6 C -0.0295(14) 0.2106(7) 0.0253(4) 0.038(2) Uani 1 1 d . .
H6A H 0.1008 0.1902 0.0272 0.045 Uiso 1 1 calc R U
H6B H -0.0871 0.2116 -0.0279 0.045 Uiso 1 1 calc R U
C7 C 0.1284(12) 0.4346(8) 0.0666(5) 0.0363(19) Uani 1 1 d . .
C8 C 0.2543(15) 0.4172(9) 0.0086(6) 0.050(2) Uani 1 1 d . .
H8A H 0.3282 0.4982 0.0054 0.076 Uiso 1 1 calc R U
H8B H 0.1710 0.3782 -0.0408 0.076 Uiso 1 1 calc R U
H8C H 0.3448 0.3643 0.0240 0.076 Uiso 1 1 calc R U
C9 C 0.1192(12) 0.2127(7) 0.3308(4) 0.0294(17) Uani 1 1 d . .
C10 C -0.0096(14) 0.2446(7) 0.3742(5) 0.0366(19) Uani 1 1 d . .
H10 H -0.1462 0.2214 0.3549 0.044 Uiso 1 1 calc R U
C11 C 0.0668(17) 0.3121(8) 0.4475(5) 0.048(3) Uani 1 1 d . .
H11 H -0.0176 0.3345 0.4793 0.057 Uiso 1 1 calc R U
C12 C 0.2731(17) 0.3470(9) 0.4739(5) 0.052(3) Uani 1 1 d . .
H12 H 0.3263 0.3923 0.5238 0.063 Uiso 1 1 calc R U
C13 C 0.3967(15) 0.3148(8) 0.4269(5) 0.041(2) Uani 1 1 d . .
H13 H 0.5338 0.3390 0.4448 0.050 Uiso 1 1 calc R U
C14 C 0.3220(13) 0.2483(8) 0.3550(5) 0.040(2) Uani 1 1 d . .
H14 H 0.4055 0.2271 0.3225 0.048 Uiso 1 1 calc R U
C15 C 0.0865(10) -0.0781(7) 0.2692(4) 0.0250(15) Uani 1 1 d . .
C16 C 0.1293(12) -0.0637(7) 0.3476(4) 0.0298(17) Uani 1 1 d . .
H16 H 0.1313 0.0143 0.3774 0.036 Uiso 1 1 calc R U
C17 C 0.1695(12) -0.1616(7) 0.3839(4) 0.0292(16) Uani 1 1 d . .
H17 H 0.2008 -0.1505 0.4374 0.035 Uiso 1 1 calc R U
C18 C 0.1617(11) -0.2781(7) 0.3378(4) 0.0284(17) Uani 1 1 d . .
C19 C 0.1172(12) -0.2969(7) 0.2609(5) 0.0321(18) Uani 1 1 d . .
H19 H 0.1132 -0.3756 0.2316 0.039 Uiso 1 1 calc R U
C20 C 0.0775(12) -0.1979(7) 0.2257(4) 0.0273(16) Uani 1 1 d . .
H20 H 0.0441 -0.2107 0.1722 0.033 Uiso 1 1 calc R U
C21 C 0.4138(11) 0.0615(7) 0.7389(4) 0.0289(17) Uani 1 1 d . .
C22 C 0.3693(12) 0.1082(7) 0.6692(5) 0.0312(17) Uani 1 1 d . .
C23 C 0.3515(11) 0.2294(7) 0.6662(5) 0.0332(18) Uani 1 1 d . .
H23 H 0.3122 0.2526 0.6189 0.040 Uiso 1 1 calc R U
C24 C 0.3916(11) 0.3166(7) 0.7326(5) 0.0293(17) Uani 1 1 d . .
C25 C 0.4421(11) 0.2833(7) 0.8044(5) 0.0309(17) Uani 1 1 d . .
H25 H 0.4678 0.3435 0.8495 0.037 Uiso 1 1 calc R U
C26 C 0.4528(12) 0.1627(7) 0.8070(4) 0.0322(18) Uani 1 1 d . .
O9 O 0.6102(11) 0.7903(6) 0.8368(5) 0.0611(19) Uani 1 1 d . .

loop_
_atom_site_aniso_label
_atom_site_aniso_U_11
_atom_site_aniso_U_22
_atom_site_aniso_U_33
_atom_site_aniso_U_23
_atom_site_aniso_U_13
_atom_site_aniso_U_12
Br1 0.0576(6) 0.0254(5) 0.0309(5) 0.0077(3) 0.0028(4) 0.0124(4)
N1 0.046(4) 0.030(3) 0.025(3) 0.000(3) 0.005(3) 0.010(3)
N2 0.035(4) 0.024(3) 0.019(3) -0.001(2) 0.001(3) 0.005(3)
N3 0.032(3) 0.018(3) 0.015(3) 0.004(2) 0.007(2) 0.004(2)
N4 0.040(4) 0.030(3) 0.022(3) 0.007(3) -0.001(3) 0.003(3)
N5 0.043(4) 0.040(4) 0.026(4) 0.002(3) 0.009(3) 0.002(3)
N6 0.052(4) 0.035(4) 0.036(4) 0.013(3) 0.020(3) 0.022(3)
N7 0.045(4) 0.043(4) 0.022(3) 0.002(3) 0.003(3) 0.010(3)
O1 0.068(4) 0.029(3) 0.053(4) -0.008(3) 0.021(3) -0.002(3)
O2 0.054(4) 0.034(3) 0.032(3) 0.005(2) 0.007(3) 0.004(3)
O3 0.076(5) 0.038(3) 0.038(4) 0.000(3) 0.014(3) 0.018(3)
O4 0.126(8) 0.070(5) 0.034(4) -0.004(3) -0.018(4) 0.039(5)
O5 0.091(6) 0.039(4) 0.061(5) 0.015(3) 0.008(4) 0.030(4)
O6 0.097(6) 0.028(3) 0.062(5) -0.008(3) 0.010(4) 0.025(4)
O7 0.090(6) 0.055(4) 0.031(3) 0.000(3) 0.006(3) 0.029(4)
O8 0.113(7) 0.056(4) 0.036(4) -0.004(3) -0.026(4) 0.047(4)
C1 0.040(4) 0.029(4) 0.027(4) 0.011(3) 0.011(3) 0.011(3)
C2 0.059(5) 0.027(4) 0.019(4) 0.011(3) 0.016(4) 0.014(4)
C3 0.032(4) 0.026(4) 0.019(4) 0.002(3) 0.006(3) 0.000(3)
C4 0.038(4) 0.025(4) 0.028(4) -0.002(3) 0.001(3) 0.001(3)
C5 0.061(6) 0.031(4) 0.024(4) -0.005(3) -0.001(4) 0.007(4)
C6 0.064(6) 0.028(4) 0.017(4) -0.001(3) 0.005(4) 0.008(4)
C7 0.034(4) 0.045(5) 0.032(4) 0.008(4) 0.012(3) 0.006(4)
C8 0.051(6) 0.047(5) 0.056(6) 0.009(5) 0.028(5) 0.000(4)
C9 0.045(5) 0.020(3) 0.015(3) 0.000(3) -0.005(3) 0.001(3)
C10 0.054(5) 0.025(4) 0.032(4) 0.006(3) 0.013(4) 0.004(4)
C11 0.090(8) 0.025(4) 0.037(5) 0.009(4) 0.034(5) 0.011(4)
C12 0.081(8) 0.035(5) 0.029(5) 0.006(4) -0.017(5) 0.010(5)
C13 0.057(6) 0.032(4) 0.028(4) 0.010(3) -0.005(4) -0.002(4)
C14 0.046(5) 0.040(5) 0.035(5) 0.012(4) 0.001(4) 0.013(4)
C15 0.022(4) 0.029(4) 0.022(4) 0.004(3) 0.004(3) 0.003(3)
C16 0.039(4) 0.025(4) 0.025(4) 0.005(3) 0.008(3) 0.006(3)
C17 0.041(4) 0.026(4) 0.023(4) 0.008(3) 0.011(3) 0.006(3)
C18 0.033(4) 0.020(3) 0.029(4) 0.001(3) -0.002(3) 0.008(3)
C19 0.033(4) 0.024(4) 0.036(4) -0.004(3) 0.006(3) 0.007(3)
C20 0.038(4) 0.023(4) 0.020(4) 0.001(3) 0.009(3) 0.004(3)
C21 0.029(4) 0.028(4) 0.024(4) -0.005(3) 0.001(3) 0.002(3)
C22 0.030(4) 0.028(4) 0.028(4) -0.004(3) 0.001(3) -0.002(3)
C23 0.029(4) 0.034(4) 0.034(4) 0.007(3) 0.000(3) 0.006(3)
C24 0.028(4) 0.027(4) 0.037(4) 0.007(3) 0.013(3) 0.008(3)
C25 0.027(4) 0.032(4) 0.028(4) -0.005(3) 0.004(3) 0.004(3)
C26 0.032(4) 0.035(4) 0.022(4) -0.006(3) -0.006(3) 0.008(3)
O9 0.068(5) 0.045(4) 0.071(5) 0.017(3) 0.012(4) 0.010(3)

loop_
_atom_type_symbol
_atom_type_description
_atom_type_scat_dispersion_real
_atom_type_scat_dispersion_imag
_atom_type_scat_source
C C 0.0033 0.0016 'International Tables Vol C Tables 4.2.6.8 and 6.1.1.4'
H H 0.0000 0.0000 'International Tables Vol C Tables 4.2.6.8 and 6.1.1.4'
N N 0.0061 0.0033 'International Tables Vol C Tables 4.2.6.8 and 6.1.1.4'
O O 0.0106 0.0060 'International Tables Vol C Tables 4.2.6.8 and 6.1.1.4'
Br Br -0.2901 2.4595 'International Tables Vol C Tables 4.2.6.8 and 6.1.1.4'

loop_
_geom_angle_atom_site_label_1
_geom_angle_atom_site_label_2
_geom_angle_atom_site_label_3
_geom_angle
C7 N1 C1 118.1(6)
C7 N1 C6 121.9(7)
C1 N1 C6 119.9(7)
C4 N2 N3 105.6(6)
C4 N2 C2 133.3(6)
N3 N2 C2 121.1(6)
N2 N3 C3 106.6(5)
N2 N3 C9 122.5(5)
C3 N3 C9 130.9(6)
C4 N4 C3 105.9(6)
O3 N5 O4 123.8(7)
O3 N5 C22 118.7(7)
O4 N5 C22 117.5(7)
O5 N6 O6 120.9(7)
O5 N6 C24 120.8(7)
O6 N6 C24 118.4(7)
O8 N7 O7 122.8(7)
O8 N7 C26 119.3(7)
O7 N7 C26 117.9(7)
N1 C1 C2 112.5(7)
N2 C2 C1 110.5(6)
N4 C3 N3 109.7(6)
N4 C3 C15 123.9(7)
N3 C3 C15 126.4(6)
N4 C4 N2 112.3(7)
N4 C4 C5 124.0(7)
N2 C4 C5 123.6(7)
C6 C5 C4 114.3(7)
N1 C6 C5 112.0(7)
O1 C7 N1 121.6(8)
O1 C7 C8 119.4(8)
N1 C7 C8 118.9(7)
C10 C9 C14 123.7(7)
C10 C9 N3 119.0(7)
C14 C9 N3 117.3(7)
C9 C10 C11 118.0(9)
C10 C11 C12 119.3(9)
C13 C12 C11 120.3(8)
C14 C13 C12 120.5(9)
C13 C14 C9 118.2(9)
C16 C15 C20 118.0(7)
C16 C15 C3 126.4(7)
C20 C15 C3 115.5(6)
C15 C16 C17 121.7(7)
C16 C17 C18 117.9(7)
C19 C18 C17 122.4(7)
C19 C18 Br1 118.4(6)
C17 C18 Br1 119.2(6)
C18 C19 C20 118.9(7)
C19 C20 C15 121.2(7)
O2 C21 C22 125.2(7)
O2 C21 C26 123.0(7)
C22 C21 C26 111.7(7)
C23 C22 C21 124.1(7)
C23 C22 N5 115.3(7)
C21 C22 N5 120.5(7)
C22 C23 C24 119.7(8)
C23 C24 C25 121.4(7)
C23 C24 N6 119.1(7)
C25 C24 N6 119.5(7)
C26 C25 C24 118.5(7)
C25 C26 N7 116.2(7)
C25 C26 C21 124.4(7)
N7 C26 C21 119.5(7)

loop_
_geom_bond_atom_site_label_1
_geom_bond_atom_site_label_2
_geom_bond_distance
Br1 C18 1.898(7)
N1 C7 1.351(11)
N1 C1 1.460(10)
N1 C6 1.474(10)
N2 C4 1.344(9)
N2 N3 1.354(8)
N2 C2 1.468(9)
N3 C3 1.363(9)
N3 C9 1.467(9)
N4 C4 1.303(10)
N4 C3 1.332(9)
N5 O3 1.218(10)
N5 O4 1.226(10)
N5 C22 1.467(10)
N6 O5 1.228(10)
N6 O6 1.250(10)
N6 C24 1.446(10)
N7 O8 1.215(10)
N7 O7 1.229(9)
N7 C26 1.457(10)
O1 C7 1.247(10)
O2 C21 1.260(10)
C1 C2 1.521(10)
C3 C15 1.452(11)
C4 C5 1.509(11)
C5 C6 1.504(13)
C7 C8 1.508(12)
C9 C10 1.363(12)
C9 C14 1.387(12)
C10 C11 1.384(12)
C11 C12 1.414(16)
C12 C13 1.379(15)
C13 C14 1.359(12)
C15 C16 1.379(10)
C15 C20 1.419(10)
C16 C17 1.392(11)
C17 C18 1.410(10)
C18 C19 1.349(11)
C19 C20 1.389(11)
C21 C22 1.440(11)
C21 C26 1.484(10)
C22 C23 1.373(11)
C23 C24 1.374(11)
C24 C25 1.408(11)
C25 C26 1.354(11)
